data_1513192
loop_
_publ_author_name
'Wen-Bo Pei'
'Jian-Sheng Wu'
'Wei-Hua Ning'
'Zheng-Fang Tian'
'Jian-Lan Liu'
'Xiao-Ming Ren'

_publ_section_title
;
 One-dimensional metal-bis-dithiolene compounds with diverse ion-pair
 arrangements, various magnetic properties and intense near-infrared
 absorption
;
_journal_name_full
;
Inorganica Chimica Acta
;
_journal_page_first 28
_journal_page_last 39
_journal_paper_doi 10.1016/j.ica.2012.12.008
_journal_volume 398
_journal_year 2013
_chemical_formula_sum 'C21 H12 F3 N6 Pt S4'
_chemical_formula_weight 728.73
_space_group_IT_number 2
_symmetry_cell_setting triclinic
_symmetry_space_group_name_Hall '-P 1'
_symmetry_space_group_name_H-M 'P -1'
_atom_sites_solution_hydrogens geom
_atom_sites_solution_primary direct
_atom_sites_solution_secondary difmap
_cell_angle_alpha 69.2910(10)
_cell_angle_beta 84.5950(10)
_cell_angle_gamma 88.0400(10)
_cell_formula_units_Z 2
_cell_length_a 7.5936(7)
_cell_length_b 11.6602(11)
_cell_length_c 14.6201(13)
_cell_measurement_reflns_used 11115
_cell_measurement_temperature 296(2)
_cell_volume 1205.48(19)
_computing_structure_refinement 'SHELXL-97 (Sheldrick, 1997)'
_computing_structure_solution 'SHELXS-97 (Sheldrick, 1990)'
_diffrn_ambient_temperature 296(2)
_diffrn_measured_fraction_theta_full 0.985
_diffrn_measured_fraction_theta_max 0.985
_diffrn_measurement_device_type 'CCD area detector'
_diffrn_measurement_method 'phi and omega scans'
_diffrn_radiation_monochromator graphite
_diffrn_radiation_source 'fine-focus sealed tube'
_diffrn_radiation_type MoK\a
_diffrn_radiation_wavelength 0.71073
_diffrn_reflns_av_R_equivalents 0.0310
_diffrn_reflns_av_sigmaI/netI 0.0477
_diffrn_reflns_limit_h_max 9
_diffrn_reflns_limit_h_min -9
_diffrn_reflns_limit_k_max 15
_diffrn_reflns_limit_k_min -15
_diffrn_reflns_limit_l_max 19
_diffrn_reflns_limit_l_min -18
_diffrn_reflns_number 11115
_diffrn_reflns_theta_full 27.54
_diffrn_reflns_theta_max 27.54
_diffrn_reflns_theta_min 2.69
_exptl_absorpt_coefficient_mu 6.213
_exptl_absorpt_correction_type multi-scan
_exptl_crystal_density_diffrn 2.008
_exptl_crystal_density_method 'not measured'
_exptl_crystal_description stick-shaped
_exptl_crystal_F_000 698
_refine_diff_density_max 2.370
_refine_diff_density_min -2.022
_refine_diff_density_rms 0.146
_refine_ls_extinction_coef 0.0136(6)
_refine_ls_extinction_expression Fc^*^=kFc[1+0.001xFc^2^\l^3^/sin(2\q)]^-1/4^
_refine_ls_extinction_method SHELXL
_refine_ls_goodness_of_fit_ref 1.001
_refine_ls_hydrogen_treatment constr
_refine_ls_matrix_type full
_refine_ls_number_parameters 317
_refine_ls_number_reflns 5480
_refine_ls_number_restraints 0
_refine_ls_restrained_S_all 1.001
_refine_ls_R_factor_all 0.0360
_refine_ls_R_factor_gt 0.0321
_refine_ls_shift/su_max 0.001
_refine_ls_shift/su_mean 0.000
_refine_ls_structure_factor_coef Fsqd
_refine_ls_weighting_details 'calc w=1/[\s^2^(Fo^2^)+(0.0511P)^2^+0.0000P] where P=(Fo^2^+2Fc^2^)/3'
_refine_ls_weighting_scheme calc
_refine_ls_wR_factor_gt 0.0798
_refine_ls_wR_factor_ref 0.0825
_reflns_number_gt 4951
_reflns_number_total 5480
_reflns_threshold_expression >2sigma(I)
_cod_data_source_file ICA-2013-398-28-39-4.cif
_cod_data_source_block 4
_cod_original_sg_symbol_H-M P-1
_cod_database_code 1513192

loop_
_symmetry_equiv_pos_as_xyz
'x, y, z'
'-x, -y, -z'

loop_
_atom_site_label
_atom_site_type_symbol
_atom_site_fract_x
_atom_site_fract_y
_atom_site_fract_z
_atom_site_U_iso_or_equiv
_atom_site_adp_type
_atom_site_occupancy
_atom_site_symmetry_multiplicity
_atom_site_calc_flag
_atom_site_refinement_flags
F1 F 0.5792(6) 0.7289(3) 0.1017(3) 0.0933(14) Uani 1 1 d .
F2 F 0.7350(5) 0.5967(4) 0.0642(3) 0.0892(13) Uani 1 1 d .
F3 F 0.5331(5) 0.6900(3) -0.0238(2) 0.0714(10) Uani 1 1 d .
N5 N -0.0081(5) 0.2077(3) 0.2254(3) 0.0355(8) Uani 1 1 d .
N6 N -0.2401(6) 0.0910(4) 0.0310(3) 0.0509(10) Uani 1 1 d .
H6A H -0.3514 0.0749 0.0394 0.061 Uiso 1 1 calc R
H6B H -0.1776 0.0849 -0.0192 0.061 Uiso 1 1 calc R
C13 C -0.1811(6) 0.1771(4) 0.2408(3) 0.0395(10) Uani 1 1 d .
H13 H -0.2474 0.1838 0.2955 0.047 Uiso 1 1 calc R
C12 C -0.2596(6) 0.1372(4) 0.1793(4) 0.0433(11) Uani 1 1 d .
H12 H -0.3791 0.1170 0.1922 0.052 Uiso 1 1 calc R
C11 C -0.1650(6) 0.1254(4) 0.0955(3) 0.0380(9) Uani 1 1 d .
C10 C 0.0172(6) 0.1523(5) 0.0834(4) 0.0459(12) Uani 1 1 d .
H10 H 0.0878 0.1426 0.0311 0.055 Uiso 1 1 calc R
C9 C 0.0897(7) 0.1925(5) 0.1481(4) 0.0476(12) Uani 1 1 d .
H9 H 0.2100 0.2100 0.1390 0.057 Uiso 1 1 calc R
C14 C 0.0767(6) 0.2532(5) 0.2936(4) 0.0434(11) Uani 1 1 d .
H14A H 0.1405 0.1866 0.3384 0.052 Uiso 1 1 calc R
H14B H -0.0137 0.2816 0.3320 0.052 Uiso 1 1 calc R
C15 C 0.2036(6) 0.3572(4) 0.2372(3) 0.0358(9) Uani 1 1 d .
C16 C 0.3817(6) 0.3437(4) 0.2518(3) 0.0393(10) Uani 1 1 d .
H16 H 0.4216 0.2728 0.2985 0.047 Uiso 1 1 calc R
C17 C 0.5009(6) 0.4346(4) 0.1975(4) 0.0408(10) Uani 1 1 d .
H17 H 0.6205 0.4248 0.2074 0.049 Uiso 1 1 calc R
C18 C 0.4417(6) 0.5396(4) 0.1288(3) 0.0381(10) Uani 1 1 d .
C19 C 0.2634(7) 0.5561(5) 0.1159(4) 0.0475(11) Uani 1 1 d .
H19 H 0.2234 0.6281 0.0704 0.057 Uiso 1 1 calc R
C20 C 0.1438(6) 0.4643(5) 0.1712(4) 0.0459(11) Uani 1 1 d .
H20 H 0.0235 0.4755 0.1635 0.055 Uiso 1 1 calc R
C21 C 0.5723(7) 0.6379(5) 0.0684(4) 0.0481(12) Uani 1 1 d .
Pt1 Pt 0.278021(18) 0.542611(13) 0.498799(10) 0.02942(8) Uani 1 1 d .
S1 S 0.34815(16) 0.71632(10) 0.52380(8) 0.0366(2) Uani 1 1 d .
S2 S 0.32447(16) 0.64149(11) 0.33423(8) 0.0362(2) Uani 1 1 d .
S3 S 0.22014(16) 0.44700(11) 0.66284(8) 0.0382(2) Uani 1 1 d .
S4 S 0.20743(15) 0.36822(10) 0.47557(8) 0.0349(2) Uani 1 1 d .
N1 N 0.4511(8) 1.0441(4) 0.3833(4) 0.0646(14) Uani 1 1 d .
N2 N 0.4124(7) 0.9524(4) 0.1522(3) 0.0553(11) Uani 1 1 d .
N3 N 0.0265(7) 0.1629(4) 0.8446(3) 0.0590(12) Uani 1 1 d .
N4 N 0.0333(8) 0.0581(5) 0.6085(5) 0.0674(15) Uani 1 1 d .
C2 C 0.3821(6) 0.8196(4) 0.4075(4) 0.0352(9) Uani 1 1 d .
C1 C 0.4206(7) 0.9442(5) 0.3957(4) 0.0448(11) Uani 1 1 d .
C3 C 0.3714(6) 0.7880(4) 0.3254(3) 0.0364(9) Uani 1 1 d .
C4 C 0.3945(6) 0.8791(4) 0.2296(4) 0.0406(10) Uani 1 1 d .
C6 C 0.1457(6) 0.3055(4) 0.6725(3) 0.0356(9) Uani 1 1 d .
C5 C 0.0809(6) 0.2261(5) 0.7679(4) 0.0433(11) Uani 1 1 d .
C7 C 0.1445(6) 0.2706(4) 0.5918(3) 0.0333(9) Uani 1 1 d .
C8 C 0.0834(7) 0.1527(4) 0.6008(4) 0.0416(11) Uani 1 1 d .

loop_
_atom_site_aniso_label
_atom_site_aniso_U_11
_atom_site_aniso_U_22
_atom_site_aniso_U_33
_atom_site_aniso_U_23
_atom_site_aniso_U_13
_atom_site_aniso_U_12
F1 0.137(4) 0.068(2) 0.083(3) -0.041(2) 0.029(3) -0.057(2)
F2 0.048(2) 0.076(3) 0.107(3) 0.009(2) 0.012(2) -0.0087(17)
F3 0.082(2) 0.078(2) 0.0390(19) -0.0012(17) 0.0018(16) -0.0225(19)
N5 0.0338(19) 0.040(2) 0.034(2) -0.0145(17) 0.0040(15) -0.0111(15)
N6 0.059(3) 0.057(3) 0.040(2) -0.019(2) -0.0067(19) -0.012(2)
C13 0.038(2) 0.046(3) 0.034(2) -0.014(2) 0.0048(18) -0.0075(19)
C12 0.037(2) 0.049(3) 0.043(3) -0.015(2) 0.0015(19) -0.009(2)
C11 0.046(2) 0.031(2) 0.034(2) -0.0079(19) -0.0014(19) -0.0065(18)
C10 0.047(3) 0.056(3) 0.040(3) -0.026(2) 0.009(2) -0.014(2)
C9 0.042(3) 0.060(3) 0.047(3) -0.028(3) 0.010(2) -0.013(2)
C14 0.044(3) 0.049(3) 0.038(3) -0.016(2) 0.002(2) -0.012(2)
C15 0.040(2) 0.040(2) 0.029(2) -0.0142(19) 0.0024(17) -0.0083(18)
C16 0.043(2) 0.038(2) 0.037(3) -0.012(2) -0.0059(19) 0.0002(19)
C17 0.037(2) 0.040(2) 0.048(3) -0.016(2) -0.0072(19) -0.0014(19)
C18 0.041(2) 0.039(2) 0.039(3) -0.019(2) -0.0013(18) -0.0047(18)
C19 0.049(3) 0.038(3) 0.048(3) -0.006(2) -0.005(2) 0.000(2)
C20 0.036(2) 0.052(3) 0.049(3) -0.017(2) -0.007(2) 0.001(2)
C21 0.051(3) 0.044(3) 0.046(3) -0.013(2) 0.001(2) -0.008(2)
Pt1 0.03018(11) 0.03112(12) 0.02571(11) -0.00875(8) -0.00025(6) -0.00289(6)
S1 0.0484(6) 0.0337(6) 0.0274(6) -0.0111(5) 0.0001(4) -0.0047(5)
S2 0.0447(6) 0.0364(6) 0.0266(6) -0.0098(5) -0.0015(4) -0.0064(5)
S3 0.0481(6) 0.0379(6) 0.0282(6) -0.0120(5) 0.0025(4) -0.0082(5)
S4 0.0408(6) 0.0364(6) 0.0274(5) -0.0107(5) -0.0028(4) -0.0061(4)
N1 0.095(4) 0.038(2) 0.057(3) -0.014(2) 0.001(3) -0.010(2)
N2 0.072(3) 0.051(3) 0.033(2) -0.001(2) -0.006(2) -0.018(2)
N3 0.071(3) 0.058(3) 0.037(3) -0.006(2) 0.007(2) -0.015(2)
N4 0.082(4) 0.043(3) 0.077(4) -0.017(3) -0.019(3) -0.009(2)
C2 0.038(2) 0.032(2) 0.032(2) -0.0078(19) -0.0007(18) -0.0004(17)
C1 0.050(3) 0.040(3) 0.042(3) -0.012(2) 0.000(2) -0.004(2)
C3 0.037(2) 0.039(2) 0.031(2) -0.009(2) -0.0007(17) -0.0048(18)
C4 0.044(3) 0.042(3) 0.034(3) -0.010(2) -0.0011(19) -0.010(2)
C6 0.032(2) 0.042(2) 0.029(2) -0.0077(19) -0.0002(17) -0.0044(18)
C5 0.043(3) 0.045(3) 0.040(3) -0.013(2) -0.001(2) -0.007(2)
C7 0.035(2) 0.031(2) 0.029(2) -0.0049(18) -0.0026(16) -0.0053(17)
C8 0.046(3) 0.034(2) 0.039(3) -0.004(2) -0.005(2) -0.006(2)

loop_
_atom_type_symbol
_atom_type_description
_atom_type_scat_dispersion_real
_atom_type_scat_dispersion_imag
_atom_type_scat_source
C C 0.0033 0.0016 'International Tables Vol C Tables 4.2.6.8 and 6.1.1.4'
H H 0.0000 0.0000 'International Tables Vol C Tables 4.2.6.8 and 6.1.1.4'
F F 0.0171 0.0103 'International Tables Vol C Tables 4.2.6.8 and 6.1.1.4'
N N 0.0061 0.0033 'International Tables Vol C Tables 4.2.6.8 and 6.1.1.4'
Pt Pt -1.7033 8.3905 'International Tables Vol C Tables 4.2.6.8 and 6.1.1.4'
S S 0.1246 0.1234 'International Tables Vol C Tables 4.2.6.8 and 6.1.1.4'

loop_
_geom_angle_atom_site_label_1
_geom_angle_atom_site_label_2
_geom_angle_atom_site_label_3
_geom_angle
C13 N5 C9 118.9(4)
C13 N5 C14 121.1(4)
C9 N5 C14 120.0(4)
C11 N6 H6A 120.0
C11 N6 H6B 120.0
H6A N6 H6B 120.0
C12 C13 N5 121.7(4)
C12 C13 H13 119.2
N5 C13 H13 119.2
C13 C12 C11 121.4(4)
C13 C12 H12 119.3
C11 C12 H12 119.3
N6 C11 C12 122.9(4)
N6 C11 C10 121.1(4)
C12 C11 C10 115.9(4)
C9 C10 C11 120.1(4)
C9 C10 H10 120.0
C11 C10 H10 120.0
N5 C9 C10 121.9(4)
N5 C9 H9 119.0
C10 C9 H9 119.0
N5 C14 C15 110.8(4)
N5 C14 H14A 109.5
C15 C14 H14A 109.5
N5 C14 H14B 109.5
C15 C14 H14B 109.5
H14A C14 H14B 108.1
C20 C15 C16 119.6(4)
C20 C15 C14 120.7(4)
C16 C15 C14 119.7(4)
C17 C16 C15 120.6(4)
C17 C16 H16 119.7
C15 C16 H16 119.7
C18 C17 C16 119.6(4)
C18 C17 H17 120.2
C16 C17 H17 120.2
C17 C18 C19 120.4(4)
C17 C18 C21 119.6(4)
C19 C18 C21 120.1(5)
C18 C19 C20 119.7(5)
C18 C19 H19 120.2
C20 C19 H19 120.2
C15 C20 C19 120.0(4)
C15 C20 H20 120.0
C19 C20 H20 120.0
F2 C21 F1 106.1(5)
F2 C21 F3 106.2(5)
F1 C21 F3 105.2(4)
F2 C21 C18 113.1(4)
F1 C21 C18 113.2(4)
F3 C21 C18 112.4(4)
S3 Pt1 S4 89.54(4)
S3 Pt1 S2 177.64(4)
S4 Pt1 S2 90.67(4)
S3 Pt1 S1 89.86(4)
S4 Pt1 S1 179.40(4)
S2 Pt1 S1 89.93(4)
C2 S1 Pt1 102.80(16)
C3 S2 Pt1 102.63(16)
C6 S3 Pt1 103.15(16)
C7 S4 Pt1 103.30(15)
C3 C2 C1 119.7(4)
C3 C2 S1 122.4(4)
C1 C2 S1 117.9(4)
N1 C1 C2 177.9(6)
C2 C3 C4 120.2(4)
C2 C3 S2 122.1(4)
C4 C3 S2 117.7(3)
N2 C4 C3 179.7(5)
C7 C6 C5 121.2(4)
C7 C6 S3 121.9(4)
C5 C6 S3 116.9(3)
N3 C5 C6 179.1(6)
C6 C7 C8 121.4(4)
C6 C7 S4 122.0(3)
C8 C7 S4 116.6(3)
N4 C8 C7 179.5(7)

loop_
_geom_bond_atom_site_label_1
_geom_bond_atom_site_label_2
_geom_bond_distance
F1 C21 1.319(6)
F2 C21 1.314(6)
F3 C21 1.326(6)
N5 C13 1.350(5)
N5 C9 1.355(5)
N5 C14 1.485(5)
N6 C11 1.326(6)
N6 H6A 0.8600
N6 H6B 0.8600
C13 C12 1.340(6)
C13 H13 0.9300
C12 C11 1.409(6)
C12 H12 0.9300
C11 C10 1.411(6)
C10 C9 1.358(6)
C10 H10 0.9300
C9 H9 0.9300
C14 C15 1.517(6)
C14 H14A 0.9700
C14 H14B 0.9700
C15 C20 1.374(7)
C15 C16 1.384(6)
C16 C17 1.381(6)
C16 H16 0.9300
C17 C18 1.374(7)
C17 H17 0.9300
C18 C19 1.382(7)
C18 C21 1.508(7)
C19 C20 1.393(7)
C19 H19 0.9300
C20 H20 0.9300
Pt1 S3 2.2653(12)
Pt1 S4 2.2660(11)
Pt1 S2 2.2690(12)
Pt1 S1 2.2702(11)
S1 C2 1.703(5)
S2 C3 1.715(5)
S3 C6 1.716(5)
S4 C7 1.711(5)
N1 C1 1.143(6)
N2 C4 1.151(6)
N3 C5 1.149(6)
N4 C8 1.143(7)
C2 C3 1.385(6)
C2 C1 1.438(7)
C3 C4 1.426(7)
C6 C7 1.378(6)
C6 C5 1.425(7)
C7 C8 1.424(6)
